data_1541785
loop_
_publ_author_name
'Manek, E.'
'Meyer, G.'

_publ_section_title
;
 Synthese und Struktur der ternaeren Ammoniumnitrate (N H4)2 (M (N O3)5)
 (M= Tb - Lu, Y)
;
_journal_name_full 'Zeitschrift fuer Anorganische und Allgemeine Chemie'
_journal_page_first 1237
_journal_page_last 1240
_journal_volume 619
_journal_year 1993
_chemical_formula_sum 'H8 N7 O15 Tm'
_chemical_name_systematic '(N H4)2 (Tm (N O3)5)'
_space_group_IT_number 144
_symmetry_space_group_name_Hall 'P 31'
_symmetry_space_group_name_H-M 'P 31'
_cell_angle_alpha 90
_cell_angle_beta 90
_cell_angle_gamma 120
_cell_formula_units_Z 3
_cell_length_a 11.2496
_cell_length_b 11.2496
_cell_length_c 9.316
_cell_volume 1021.020
_citation_journal_id_ASTM ZAACAB
_cod_data_source_file Manek_ZAACAB_1993_1518.cif
_cod_data_source_block H8N7O15Tm1
_cod_original_cell_volume 1021.02
_cod_original_formula_sum 'H8 N7 O15 Tm1'
_cod_database_code 1541785

loop_
_symmetry_equiv_pos_as_xyz
x,y,z
-y,x-y,z+1/3
-x+y,-x,z+2/3

loop_
_atom_site_label
_atom_site_type_symbol
_atom_site_fract_x
_atom_site_fract_y
_atom_site_fract_z
_atom_site_occupancy
_atom_site_U_iso_or_equiv
_atom_site_attached_hydrogens
N7 N-3 0.7905 0.6695 0.9784 1 0.0 4
O7 O-2 0.9582 0.6652 0.2204 1 0.0 0
O6 O-2 0.9927 0.0198 0.5567 1 0.0 0
O8 O-2 0.1518 0.8212 0.2904 1 0.0 0
O15 O-2 0.331 0.6906 0.8087 1 0.0 0
N6 N-3 0.6032 0.6689 0.4776 1 0.0 4
Tm1 Tm+3 0.66339 0.99651 0.1419 1 0.0 0
O14 O-2 0.2491 0.4802 0.8837 1 0.0 0
N1 N+5 0.5941 0.0288 0.4327 1 0.0 0
O12 O-2 0.6855 0.3263 0.7261 1 0.0 0
O4 O-2 0.1127 0.9124 0.5506 1 0.0 0
O5 O-2 0.897 0.8003 0.5015 1 0.0 0
O1 O-2 0.9983 0.5115 0.6614 1 0.0 0
N3 N+5 0.0703 0.7642 0.1883 1 0.0 0
O2 O-2 0.962 0.6664 0.7226 1 0.0 0
N4 N+5 0.7524 0.4193 0.4109 1 0.0 0
N5 N+5 0.3304 0.5825 0.8101 1 0.0 0
O3 O-2 0.958 0.5238 0.8855 1 0.0 0
O11 O-2 0.8663 0.4218 0.4004 1 0.0 0
N2 N+5 0.9151 0.9992 0.206 1 0.0 0
O9 O-2 0.1916 0.2921 0.3987 1 0.0 0
O13 O-2 0.1483 0.582 0.4041 1 0.0 0
O10 O-2 0.7602 0.5321 0.4566 1 0.0 0
